data_4122938
loop_
_publ_author_name
'Go\'nka, El\.zbieta'
'Chmielewski, Piotr J.'
'Lis, Tadeusz'
'St\;epie\'n, Marcin'

_publ_section_title
;
 Expanded Hexapyrrolohexaazacoronenes. Near-Infrared Absorbing
 Chromophores with Interrupted Peripheral Conjugation.
;
_journal_name_full 'Journal of the American Chemical Society'
_journal_page_first 141110133001000
_journal_paper_doi 10.1021/ja508963v
_journal_year 2014
_chemical_formula_moiety 'C164 H174 N8 O16, C6 H14, 2(C H2 Cl2}'
_chemical_formula_sum 'C172 H192 Cl4 N8 O16'
_chemical_formula_weight 2769.14
_chemical_name_systematic
;
 ?
;
_space_group_IT_number 2
_symmetry_cell_setting triclinic
_symmetry_space_group_name_Hall '-P 1'
_symmetry_space_group_name_H-M 'P -1'
_atom_sites_solution_hydrogens geom
_atom_sites_solution_primary direct
_atom_sites_solution_secondary difmap
_audit_creation_method SHELXL-97
_cell_angle_alpha 86.63(5)
_cell_angle_beta 83.05(5)
_cell_angle_gamma 77.62(5)
_cell_formula_units_Z 1
_cell_length_a 10.128(4)
_cell_length_b 17.189(6)
_cell_length_c 22.208(9)
_cell_measurement_reflns_used 3950
_cell_measurement_temperature 80(2)
_cell_measurement_theta_max 20
_cell_measurement_theta_min 2
_cell_volume 3746(3)
_computing_cell_refinement 'CrysAlis PRO (Agilent, 2011)'
_computing_data_collection 'CrysAlis PRO (Agilent, 2011)'
_computing_data_reduction 'CrysAlis PRO (Agilent, 2011)'
_computing_structure_refinement 'SHELXL-97 (Sheldrick, 1997)'
_computing_structure_solution 'SHELXS-97 (Sheldrick, 1990)'
_diffrn_ambient_temperature 80(2)
_diffrn_measured_fraction_theta_full 0.947
_diffrn_measured_fraction_theta_max 0.940
_diffrn_measurement_device_type 'Xcalibur PX with Ruby CCD'
_diffrn_measurement_method \w
_diffrn_radiation_monochromator graphite
_diffrn_radiation_source 'fine-focus sealed tube'
_diffrn_radiation_type MoK\a
_diffrn_radiation_wavelength 0.71073
_diffrn_reflns_av_R_equivalents 0.1949
_diffrn_reflns_av_sigmaI/netI 0.7159
_diffrn_reflns_limit_h_max 12
_diffrn_reflns_limit_h_min -12
_diffrn_reflns_limit_k_max 12
_diffrn_reflns_limit_k_min -21
_diffrn_reflns_limit_l_max 25
_diffrn_reflns_limit_l_min -27
_diffrn_reflns_number 21157
_diffrn_reflns_theta_full 25.50
_diffrn_reflns_theta_max 25.84
_diffrn_reflns_theta_min 2.77
_exptl_absorpt_coefficient_mu 0.146
_exptl_absorpt_correction_type none
_exptl_crystal_colour YELLOW
_exptl_crystal_density_diffrn 1.227
_exptl_crystal_density_method 'not measured'
_exptl_crystal_description BLOCK
_exptl_crystal_F_000 1476
_exptl_crystal_size_max 0.34
_exptl_crystal_size_mid 0.05
_exptl_crystal_size_min 0.04
_refine_diff_density_max 0.28
_refine_diff_density_min -0.26
_refine_diff_density_rms 0.054
_refine_ls_extinction_method none
_refine_ls_goodness_of_fit_ref 0.869
_refine_ls_hydrogen_treatment constr
_refine_ls_matrix_type full
_refine_ls_number_parameters 775
_refine_ls_number_reflns 13638
_refine_ls_number_restraints 10
_refine_ls_restrained_S_all 0.871
_refine_ls_R_factor_all 0.4847
_refine_ls_R_factor_gt 0.1155
_refine_ls_shift/su_max 0.006
_refine_ls_shift/su_mean 0.000
_refine_ls_structure_factor_coef Fsqd
_refine_ls_weighting_details 'calc w=1/[\s^2^(Fo^2^)]'
_refine_ls_weighting_scheme calc
_refine_ls_wR_factor_gt 0.1495
_refine_ls_wR_factor_ref 0.2647
_reflns_number_gt 1986
_reflns_number_total 13638
_reflns_threshold_expression >2sigma(I)
_cod_data_source_file ja508963v_si_003.cif
_cod_data_source_block gonk13b
_cod_depositor_comments
;
The following automatic conversions were performed:

'_symmetry_cell_setting' value 'TRICLINIC' changed to 'triclinic'
according to
/home/saulius/struct/COD-crude-data--automatic-downloads/rss-feeds/ACS/lib/dictionaries/cif_core.dic
dictionary named 'cif_core.dic' version 2.4.2 from
2011-04-26.

'_exptl_absorpt_correction_type' value 'NONE' changed to
'none' according to
/home/saulius/struct/COD-crude-data--automatic-downloads/rss-feeds/ACS/lib/dictionaries/cif_core.dic
dictionary named 'cif_core.dic' version 2.4.2 from 2011-04-26.

Automatic conversion script
Id: cif_fix_values 2935 2014-11-11 08:27:57Z andrius 
;
_cod_original_cell_volume 3746(2)
_cod_original_sg_symbol_H-M P-1
_cod_database_code 4122938

loop_
_symmetry_equiv_pos_as_xyz
'x, y, z'
'-x, -y, -z'

loop_
_atom_site_label
_atom_site_type_symbol
_atom_site_fract_x
_atom_site_fract_y
_atom_site_fract_z
_atom_site_U_iso_or_equiv
_atom_site_adp_type
_atom_site_occupancy
_atom_site_symmetry_multiplicity
_atom_site_calc_flag
_atom_site_refinement_flags
_atom_site_disorder_assembly
_atom_site_disorder_group
C1 C 0.5323(12) 0.4805(9) 0.4406(6) 0.052(4) Uani 1 1 d . . .
N1 N 0.5709(9) 0.4574(5) 0.3798(5) 0.045(3) Uani 1 1 d . . .
C5 C 0.5146(13) 0.4048(7) 0.3455(7) 0.056(4) Uani 1 1 d . . .
C6 C 0.5662(12) 0.4116(8) 0.2850(7) 0.059(4) Uani 1 1 d . . .
C7 C 0.6508(14) 0.4676(7) 0.2804(7) 0.060(4) Uani 1 1 d . . .
C8 C 0.6522(12) 0.4926(7) 0.3371(7) 0.058(4) Uani 1 1 d . . .
H8 H 0.7032 0.5299 0.3462 0.069 Uiso 1 1 calc R . .
C23 C 0.5355(14) 0.3616(5) 0.2372(4) 0.069(5) Uani 1 1 d G A .
C24 C 0.4064(11) 0.3493(5) 0.2314(5) 0.085(5) Uani 1 1 d G . .
H24 H 0.3318 0.3706 0.2601 0.102 Uiso 1 1 calc R . .
C25 C 0.3866(9) 0.3058(6) 0.1837(6) 0.112(8) Uani 1 1 d G A .
H25 H 0.2984 0.2973 0.1797 0.134 Uiso 1 1 calc R . .
C26 C 0.4958(15) 0.2746(5) 0.1418(4) 0.097(6) Uani 1 1 d GD . .
C27 C 0.6248(11) 0.2869(5) 0.1476(5) 0.087(5) Uani 1 1 d G A .
H27 H 0.6994 0.2656 0.1189 0.105 Uiso 1 1 calc R . .
C28 C 0.6447(9) 0.3304(6) 0.1953(6) 0.074(5) Uani 1 1 d G . .
H28 H 0.7328 0.3389 0.1992 0.089 Uiso 1 1 calc R A .
O3A O 0.488(2) 0.2382(8) 0.0820(7) 0.078(5) Uiso 0.699(13) 1 d PD A 7
C59A C 0.587(2) 0.2181(14) 0.0425(10) 0.129(9) Uiso 0.699(13) 1 d PD A 7
H59A H 0.6521 0.1731 0.0591 0.155 Uiso 0.699(13) 1 calc PR A 7
H59B H 0.6335 0.2632 0.0337 0.155 Uiso 0.699(13) 1 calc PR A 7
C60A C 0.547(2) 0.1919(14) -0.0205(12) 0.143(11) Uiso 0.699(13) 1 d PD A 7
H60A H 0.6260 0.1855 -0.0520 0.172 Uiso 0.699(13) 1 calc PR A 7
H60B H 0.5159 0.1408 -0.0146 0.172 Uiso 0.699(13) 1 calc PR A 7
C61A C 0.429(2) 0.2602(11) -0.0397(10) 0.088(8) Uiso 0.699(13) 1 d PD A 7
H61A H 0.4609 0.3108 -0.0485 0.106 Uiso 0.699(13) 1 calc PR A 7
H61B H 0.3510 0.2687 -0.0078 0.106 Uiso 0.699(13) 1 calc PR A 7
C62A C 0.392(2) 0.2273(15) -0.0988(9) 0.093(10) Uiso 0.699(13) 1 d PD A 7
H62A H 0.3128 0.2640 -0.1131 0.140 Uiso 0.699(13) 1 calc PR A 7
H62B H 0.3700 0.1748 -0.0896 0.140 Uiso 0.699(13) 1 calc PR A 7
H62C H 0.4692 0.2228 -0.1304 0.140 Uiso 0.699(13) 1 calc PR A 7
O3B O 0.419(3) 0.2372(14) 0.1059(13) 0.040(8) Uiso 0.301(13) 1 d PD A 8
C59B C 0.337(4) 0.248(3) 0.0681(16) 0.129(9) Uiso 0.30 1 d PD A 8
H59C H 0.2994 0.3059 0.0637 0.155 Uiso 0.301(13) 1 calc PR A 8
H59D H 0.2607 0.2220 0.0835 0.155 Uiso 0.301(13) 1 calc PR A 8
C60B C 0.399(3) 0.2147(18) 0.0020(12) 0.024(10) Uiso 0.301(13) 1 d PD A 8
H60C H 0.4402 0.1589 0.0130 0.029 Uiso 0.301(13) 1 calc PR A 8
H60D H 0.3145 0.2110 -0.0149 0.029 Uiso 0.301(13) 1 calc PR A 8
C61B C 0.494(4) 0.228(3) -0.0587(13) 0.047(13) Uiso 0.301(13) 1 d PD A 8
H61C H 0.5043 0.2844 -0.0610 0.056 Uiso 0.301(13) 1 calc PR A 8
H61D H 0.5848 0.1940 -0.0563 0.056 Uiso 0.301(13) 1 calc PR A 8
C62B C 0.439(5) 0.211(3) -0.1178(18) 0.061(16) Uiso 0.301(13) 1 d PD A 8
H62D H 0.5078 0.2139 -0.1524 0.091 Uiso 0.301(13) 1 calc PR A 8
H62E H 0.3555 0.2497 -0.1238 0.091 Uiso 0.301(13) 1 calc PR A 8
H62F H 0.4199 0.1569 -0.1143 0.091 Uiso 0.301(13) 1 calc PR A 8
C29 C 0.7141(12) 0.5006(5) 0.2246(5) 0.067(4) Uani 1 1 d G . .
C30 C 0.8364(11) 0.5249(6) 0.2246(5) 0.081(5) Uani 1 1 d G . .
H30 H 0.8824 0.5167 0.2600 0.097 Uiso 1 1 calc R . .
C31 C 0.8916(9) 0.5611(6) 0.1728(6) 0.117(6) Uani 1 1 d G . .
H31 H 0.9752 0.5777 0.1728 0.140 Uiso 1 1 calc R . .
C32 C 0.8243(14) 0.5730(6) 0.1209(5) 0.111(7) Uani 1 1 d G . .
C33 C 0.7020(13) 0.5487(6) 0.1209(5) 0.136(8) Uani 1 1 d G . .
H33 H 0.6560 0.5568 0.0855 0.163 Uiso 1 1 calc R . .
C34 C 0.6468(9) 0.5125(6) 0.1728(7) 0.114(7) Uani 1 1 d G . .
H34 H 0.5632 0.4959 0.1728 0.137 Uiso 1 1 calc R . .
O4 O 0.8589(14) 0.6118(7) 0.0649(6) 0.159(5) Uani 1 1 d . . .
C63 C 0.9935(16) 0.6257(13) 0.0647(8) 0.174(10) Uani 1 1 d . . .
H63A H 1.0613 0.5755 0.0693 0.209 Uiso 1 1 calc R . .
H63B H 0.9983 0.6626 0.0966 0.209 Uiso 1 1 calc R . .
C64 C 1.012(2) 0.6663(13) -0.0029(11) 0.225(11) Uiso 1 1 d . . .
H64A H 0.9380 0.7138 -0.0064 0.270 Uiso 1 1 calc R . .
H64B H 1.0994 0.6842 -0.0088 0.270 Uiso 1 1 calc R . .
C65 C 1.0101(19) 0.6169(12) -0.0461(10) 0.197(10) Uiso 1 1 d . . .
H65A H 0.9338 0.5894 -0.0349 0.237 Uiso 1 1 calc R . .
H65B H 1.0956 0.5759 -0.0486 0.237 Uiso 1 1 calc R . .
C66 C 0.9941(17) 0.6601(11) -0.1117(9) 0.199(9) Uiso 1 1 d . . .
H66A H 0.9906 0.6207 -0.1412 0.298 Uiso 1 1 calc R . .
H66B H 1.0720 0.6850 -0.1242 0.298 Uiso 1 1 calc R . .
H66C H 0.9100 0.7011 -0.1096 0.298 Uiso 1 1 calc R . .
C2 C 0.4963(12) 0.5598(7) 0.4567(8) 0.064(5) Uani 1 1 d . . .
N2 N 0.4962(9) 0.6189(5) 0.4061(5) 0.055(3) Uani 1 1 d . . .
C9 C 0.5794(11) 0.6716(6) 0.3995(6) 0.055(4) Uani 1 1 d . . .
H9 H 0.6455 0.6757 0.4254 0.065 Uiso 1 1 calc R . .
C10 C 0.5497(12) 0.7195(7) 0.3468(6) 0.053(4) Uani 1 1 d . . .
C11 C 0.4452(12) 0.6925(6) 0.3206(6) 0.050(4) Uani 1 1 d . . .
C12 C 0.4179(12) 0.6318(7) 0.3585(6) 0.072(5) Uani 1 1 d . . .
H12 H 0.3522 0.6016 0.3529 0.086 Uiso 1 1 calc R . .
C35 C 0.6251(6) 0.7839(4) 0.3226(4) 0.060(4) Uani 1 1 d G . .
C36 C 0.6715(7) 0.7899(4) 0.2614(4) 0.052(4) Uani 1 1 d G . .
H36 H 0.6540 0.7541 0.2338 0.063 Uiso 1 1 calc R . .
C37 C 0.7433(7) 0.8484(5) 0.2404(3) 0.058(4) Uani 1 1 d G . .
H37 H 0.7750 0.8525 0.1985 0.070 Uiso 1 1 calc R . .
C38 C 0.7688(7) 0.9008(4) 0.2807(5) 0.065(4) Uani 1 1 d G . .
C39 C 0.7225(8) 0.8948(4) 0.3420(4) 0.053(4) Uani 1 1 d G . .
H39 H 0.7400 0.9306 0.3696 0.064 Uiso 1 1 calc R . .
C40 C 0.6507(7) 0.8363(5) 0.3629(3) 0.056(4) Uani 1 1 d G . .
H40 H 0.6190 0.8322 0.4048 0.067 Uiso 1 1 calc R . .
O5 O 0.8430(8) 0.9536(5) 0.2551(4) 0.073(3) Uani 1 1 d . . .
C67 C 0.8898(12) 1.0028(6) 0.2971(6) 0.065(4) Uani 1 1 d . B .
H67A H 0.9364 0.9687 0.3289 0.078 Uiso 1 1 calc R . .
H67B H 0.8116 1.0411 0.3169 0.078 Uiso 1 1 calc R . .
C68 C 0.9920(14) 1.0489(7) 0.2573(7) 0.099(6) Uani 1 1 d . . .
H68A H 1.0462 1.0709 0.2837 0.119 Uiso 1 1 d R B .
H68B H 1.0561 1.0100 0.2309 0.119 Uiso 1 1 d R . .
C69A C 0.9272(17) 1.1095(10) 0.2175(8) 0.128(6) Uiso 0.50 1 d P B 1
H69A H 0.8742 1.1551 0.2412 0.153 Uiso 0.50 1 calc PR B 1
H69B H 0.8638 1.0883 0.1955 0.153 Uiso 0.50 1 calc PR B 1
C70A C 1.042(3) 1.1389(15) 0.1694(12) 0.101(10) Uiso 0.50 1 d P B 1
H70A H 0.9977 1.1824 0.1433 0.151 Uiso 0.50 1 calc PR B 1
H70B H 1.0901 1.0943 0.1443 0.151 Uiso 0.50 1 calc PR B 1
H70C H 1.1064 1.1577 0.1914 0.151 Uiso 0.50 1 calc PR B 1
C69B C 0.9272(17) 1.1095(10) 0.2175(8) 0.128(6) Uiso 0.50 1 d P B 2
H69C H 0.8445 1.1394 0.2410 0.153 Uiso 0.50 1 calc PR B 2
H69D H 0.9890 1.1470 0.2071 0.153 Uiso 0.50 1 calc PR B 2
C70B C 0.892(3) 1.0917(18) 0.1688(14) 0.128(13) Uiso 0.50 1 d P B 2
H70D H 0.8501 1.1403 0.1473 0.192 Uiso 0.50 1 calc PR B 2
H70E H 0.8270 1.0568 0.1776 0.192 Uiso 0.50 1 calc PR B 2
H70F H 0.9726 1.0639 0.1435 0.192 Uiso 0.50 1 calc PR B 2
C41 C 0.3753(7) 0.7216(5) 0.2693(3) 0.046(3) Uani 1 1 d G . .
C42 C 0.3465(8) 0.6689(3) 0.2301(4) 0.081(5) Uani 1 1 d G . .
H42 H 0.3789 0.6132 0.2359 0.097 Uiso 1 1 calc R . .
C43 C 0.2704(8) 0.6977(5) 0.1825(4) 0.083(5) Uani 1 1 d G . .
H43 H 0.2508 0.6616 0.1557 0.099 Uiso 1 1 calc R . .
C44 C 0.2231(8) 0.7792(5) 0.1740(3) 0.071(5) Uani 1 1 d G . .
C45 C 0.2519(8) 0.8319(3) 0.2132(4) 0.063(4) Uani 1 1 d G . .
H45 H 0.2195 0.8877 0.2074 0.075 Uiso 1 1 calc R . .
C46 C 0.3279(8) 0.8032(4) 0.2609(3) 0.063(4) Uani 1 1 d G . .
H46 H 0.3476 0.8392 0.2876 0.076 Uiso 1 1 calc R . .
O6 O 0.1413(9) 0.7989(5) 0.1243(5) 0.108(4) Uani 1 1 d . D .
C71 C 0.0763(14) 0.8759(9) 0.1190(7) 0.114(6) Uiso 1 1 d D . .
H71A H 0.1426 0.9111 0.1105 0.137 Uiso 1 1 calc R C 5
H71B H 0.0170 0.8927 0.1568 0.137 Uiso 1 1 calc R C 5
C72A C -0.0143(14) 0.8800(8) 0.0622(7) 0.101(5) Uiso 0.50 1 d PD D 5
H72A H -0.0630 0.8355 0.0655 0.121 Uiso 0.50 1 calc PR D 5
H72B H 0.0442 0.8773 0.0230 0.121 Uiso 0.50 1 calc PR D 5
C73A C -0.125(3) 0.9682(15) 0.0679(13) 0.118(12) Uiso 0.50 1 d PD D 5
H73A H -0.1811 0.9701 0.1077 0.142 Uiso 0.50 1 calc PR D 5
H73B H -0.0743 1.0118 0.0655 0.142 Uiso 0.50 1 calc PR D 5
C74A C -0.218(3) 0.9801(17) 0.0166(13) 0.141(13) Uiso 0.50 1 d PD D 5
H74A H -0.2812 1.0318 0.0204 0.211 Uiso 0.50 1 calc PR D 5
H74B H -0.2689 0.9375 0.0195 0.211 Uiso 0.50 1 calc PR D 5
H74C H -0.1619 0.9787 -0.0228 0.211 Uiso 0.50 1 calc PR D 5
C72B C -0.0143(14) 0.8800(8) 0.0622(7) 0.101(5) Uiso 0.50 1 d PD D 6
H72C H -0.0845 0.9296 0.0597 0.121 Uiso 0.50 1 calc PR D 6
H72D H -0.0537 0.8324 0.0599 0.121 Uiso 0.50 1 calc PR D 6
C73B C 0.128(3) 0.880(2) 0.0141(17) 0.22(2) Uiso 0.50 1 d PD D 6
H73C H 0.1685 0.9265 0.0179 0.265 Uiso 0.50 1 calc PR D 6
H73D H 0.1968 0.8296 0.0165 0.265 Uiso 0.50 1 calc PR D 6
C74B C 0.049(6) 0.886(4) -0.041(3) 0.44(4) Uiso 0.50 1 d PD D 6
H74D H 0.0979 0.9101 -0.0752 0.664 Uiso 0.50 1 calc PR D 6
H74E H -0.0415 0.9195 -0.0312 0.664 Uiso 0.50 1 calc PR D 6
H74F H 0.0409 0.8328 -0.0508 0.664 Uiso 0.50 1 calc PR D 6
C3 C 0.4650(12) 0.5825(7) 0.5160(8) 0.060(4) Uani 1 1 d . . .
N3 N 0.4211(9) 0.6642(5) 0.5290(5) 0.047(3) Uani 1 1 d . . .
C13 C 0.4646(12) 0.6996(6) 0.5763(6) 0.061(5) Uani 1 1 d . . .
C14 C 0.4198(11) 0.7815(6) 0.5693(6) 0.044(3) Uani 1 1 d . . .
C15 C 0.3457(12) 0.7936(7) 0.5200(6) 0.058(4) Uani 1 1 d . . .
C16 C 0.3462(11) 0.7226(7) 0.4928(6) 0.064(4) Uani 1 1 d . . .
H16 H 0.3052 0.7154 0.4578 0.077 Uiso 1 1 calc R . .
C47 C 0.4498(10) 0.8381(7) 0.6106(6) 0.049(4) Uani 1 1 d . . .
C48 C 0.5150(10) 0.8986(6) 0.5882(6) 0.049(4) Uani 1 1 d . . .
H48 H 0.5394 0.9043 0.5457 0.059 Uiso 1 1 calc R . .
C49 C 0.5448(12) 0.9506(7) 0.6269(7) 0.061(4) Uani 1 1 d . . .
H49 H 0.5828 0.9946 0.6112 0.073 Uiso 1 1 calc R . .
C50 C 0.5191(13) 0.9381(9) 0.6883(8) 0.061(4) Uani 1 1 d . E .
C51 C 0.4529(13) 0.8774(8) 0.7128(6) 0.074(4) Uani 1 1 d . . .
H51 H 0.4339 0.8695 0.7554 0.089 Uiso 1 1 calc R . .
C52 C 0.4168(11) 0.8297(7) 0.6722(6) 0.045(3) Uiso 1 1 d . . .
H52 H 0.3677 0.7900 0.6873 0.053 Uiso 1 1 calc R . .
O7 O 0.5591(9) 0.9927(6) 0.7248(5) 0.105(4) Uani 1 1 d . . .
C75A C 0.5183(19) 0.9769(12) 0.7908(10) 0.151(8) Uiso 0.50 1 d P E 3
H75A H 0.4709 1.0273 0.8101 0.182 Uiso 0.50 1 calc PR E 3
H75B H 0.4552 0.9397 0.7953 0.182 Uiso 0.50 1 calc PR E 3
C76A C 0.637(2) 0.9431(13) 0.8198(10) 0.050(7) Uiso 0.50 1 d P E 3
H76A H 0.7170 0.9627 0.8000 0.060 Uiso 0.50 1 calc PR E 3
H76B H 0.6566 0.8842 0.8191 0.060 Uiso 0.50 1 calc PR E 3
C77A C 0.5962(15) 0.9736(10) 0.8889(8) 0.126(6) Uiso 0.50 1 d P E 3
H77A H 0.6307 1.0230 0.8905 0.151 Uiso 0.50 1 calc PR E 3
H77B H 0.6488 0.9333 0.9153 0.151 Uiso 0.50 1 calc PR E 3
C78A C 0.437(2) 0.9925(13) 0.9212(11) 0.075(8) Uiso 0.50 1 d P E 3
H78A H 0.4337 1.0120 0.9620 0.113 Uiso 0.50 1 calc PR E 3
H78B H 0.4011 0.9435 0.9240 0.113 Uiso 0.50 1 calc PR E 3
H78C H 0.3810 1.0330 0.8967 0.113 Uiso 0.50 1 calc PR E 3
C75B C 0.5183(19) 0.9769(12) 0.7908(10) 0.151(8) Uiso 0.50 1 d P E 4
H75C H 0.4182 0.9926 0.7996 0.182 Uiso 0.50 1 calc PR E 4
H75D H 0.5460 0.9192 0.8007 0.182 Uiso 0.50 1 calc PR E 4
C76B C 0.572(3) 1.0144(19) 0.8221(14) 0.123(13) Uiso 0.50 1 d P E 4
H76C H 0.5146 1.0685 0.8272 0.147 Uiso 0.50 1 calc PR E 4
H76D H 0.6610 1.0203 0.8005 0.147 Uiso 0.50 1 calc PR E 4
C77B C 0.5962(15) 0.9736(10) 0.8889(8) 0.126(6) Uiso 0.50 1 d P E 4
H77C H 0.5098 0.9565 0.9025 0.151 Uiso 0.50 1 calc PR E 4
H77D H 0.5950 1.0196 0.9139 0.151 Uiso 0.50 1 calc PR E 4
C78B C 0.725(3) 0.8940(18) 0.9197(14) 0.142(13) Uiso 0.50 1 d P E 4
H78D H 0.7054 0.8901 0.9639 0.213 Uiso 0.50 1 calc PR E 4
H78E H 0.8153 0.9063 0.9091 0.213 Uiso 0.50 1 calc PR E 4
H78F H 0.7230 0.8432 0.9023 0.213 Uiso 0.50 1 calc PR E 4
C53 C 0.2759(6) 0.8737(3) 0.4892(4) 0.045(4) Uani 1 1 d G . .
C54 C 0.2590(6) 0.8774(3) 0.4278(4) 0.047(4) Uani 1 1 d G . .
H54 H 0.2916 0.8314 0.4042 0.056 Uiso 1 1 calc R . .
C55 C 0.1944(7) 0.9482(4) 0.4011(3) 0.057(4) Uani 1 1 d G . .
H55 H 0.1828 0.9507 0.3591 0.068 Uiso 1 1 calc R . .
C56 C 0.1467(7) 1.0154(3) 0.4357(4) 0.044(4) Uani 1 1 d G . .
C57 C 0.1637(6) 1.0117(4) 0.4970(4) 0.056(4) Uani 1 1 d G . .
H57 H 0.1311 1.0576 0.5207 0.067 Uiso 1 1 calc R . .
C58 C 0.2283(7) 0.9409(5) 0.5238(3) 0.053(4) Uani 1 1 d G . .
H58 H 0.2399 0.9383 0.5657 0.063 Uiso 1 1 calc R . .
O8 O 0.0836(7) 1.0829(4) 0.4036(4) 0.060(3) Uani 1 1 d . . .
C79 C 0.0456(11) 1.1569(6) 0.4357(5) 0.053(4) Uani 1 1 d . . .
H79A H 0.1276 1.1726 0.4470 0.064 Uiso 1 1 calc R . .
H79B H -0.0151 1.1505 0.4733 0.064 Uiso 1 1 calc R . .
C80 C -0.0272(11) 1.2201(6) 0.3936(6) 0.058(4) Uani 1 1 d . . .
H80A H -0.0686 1.2686 0.4166 0.069 Uiso 1 1 calc R . .
H80B H -0.1014 1.2003 0.3783 0.069 Uiso 1 1 calc R . .
C81 C 0.0693(12) 1.2415(7) 0.3396(6) 0.068(4) Uani 1 1 d . . .
H81A H 0.1117 1.1935 0.3163 0.081 Uiso 1 1 calc R . .
H81B H 0.1426 1.2629 0.3542 0.081 Uiso 1 1 calc R . .
C82 C -0.0145(13) 1.3056(8) 0.2983(6) 0.115(6) Uani 1 1 d . . .
H82A H 0.0462 1.3208 0.2639 0.172 Uiso 1 1 calc R . .
H82B H -0.0570 1.3526 0.3219 0.172 Uiso 1 1 calc R . .
H82C H -0.0851 1.2834 0.2831 0.172 Uiso 1 1 calc R . .
C4 C 0.4450(12) 0.3463(7) 0.3818(6) 0.056(4) Uani 1 1 d . . .
H4 H 0.4384 0.3067 0.3516 0.067 Uiso 1 1 calc R . .
C17 C 0.2983(11) 0.3758(7) 0.4092(6) 0.046(4) Uani 1 1 d . . .
C18 C 0.2414(13) 0.3344(7) 0.4542(6) 0.062(4) Uani 1 1 d . . .
H18 H 0.2986 0.2886 0.4703 0.074 Uiso 1 1 calc R . .
C19 C 0.1050(13) 0.3520(6) 0.4801(6) 0.051(4) Uani 1 1 d . . .
H19 H 0.0689 0.3227 0.5134 0.061 Uiso 1 1 calc R . .
C20 C 0.0287(12) 0.4183(8) 0.4508(7) 0.056(4) Uani 1 1 d . . .
C21 C 0.0772(13) 0.4643(7) 0.4081(6) 0.062(4) Uani 1 1 d . . .
H21 H 0.0197 0.5112 0.3938 0.074 Uiso 1 1 calc R . .
C22 C 0.2158(13) 0.4436(7) 0.3834(6) 0.070(5) Uani 1 1 d . . .
H22 H 0.2517 0.4740 0.3508 0.084 Uiso 1 1 calc R . .
N7 N -0.1202(13) 0.4442(8) 0.4735(6) 0.074(4) Uani 1 1 d . . .
O1 O -0.1862(9) 0.5045(5) 0.4530(5) 0.095(4) Uani 1 1 d . . .
O2 O -0.1596(11) 0.4027(6) 0.5160(6) 0.097(4) Uani 1 1 d . . .
C83 C 0.0149(13) 0.7306(7) 0.3177(6) 0.088(5) Uiso 1 1 d . . .
H83A H -0.0797 0.7553 0.3104 0.105 Uiso 1 1 d R . .
H83B H 0.0757 0.7506 0.2849 0.105 Uiso 1 1 d R . .
Cl1 Cl 0.0376(5) 0.7704(4) 0.3875(2) 0.092(2) Uani 0.819(12) 1 d P . .
Cl2 Cl 0.0392(8) 0.6331(3) 0.3079(4) 0.133(4) Uani 0.819(12) 1 d P . .
Cl11 Cl 0.046(3) 0.710(2) 0.3930(14) 0.123(13) Uiso 0.181(12) 1 d P . .
Cl21 Cl -0.062(4) 0.6537(18) 0.3463(14) 0.117(12) Uiso 0.181(12) 1 d P . .
C84 C 0.294(2) 0.4846(12) 0.1076(9) 0.263(12) Uiso 1 1 d D . .
H84A H 0.2193 0.5231 0.1284 0.394 Uiso 1 1 calc R . .
H84B H 0.3597 0.4616 0.1362 0.394 Uiso 1 1 calc R . .
H84C H 0.2579 0.4421 0.0922 0.394 Uiso 1 1 calc R . .
C85 C 0.3667(15) 0.5281(10) 0.0530(7) 0.136(7) Uiso 1 1 d D . .
H85A H 0.3013 0.5509 0.0237 0.163 Uiso 1 1 calc R . .
H85B H 0.4015 0.5721 0.0681 0.163 Uiso 1 1 calc R . .
C86 C 0.4735(17) 0.4731(10) 0.0249(7) 0.151(7) Uiso 1 1 d D . .
H86A H 0.4417 0.4292 0.0081 0.181 Uiso 1 1 calc R . .
H86B H 0.5427 0.4508 0.0526 0.181 Uiso 1 1 calc R . .

loop_
_atom_site_aniso_label
_atom_site_aniso_U_11
_atom_site_aniso_U_22
_atom_site_aniso_U_33
_atom_site_aniso_U_23
_atom_site_aniso_U_13
_atom_site_aniso_U_12
C1 0.056(10) 0.055(9) 0.049(10) 0.006(9) -0.024(8) -0.015(8)
N1 0.023(6) 0.027(6) 0.080(9) 0.012(7) -0.007(6) 0.000(5)
C5 0.066(11) 0.038(8) 0.066(11) 0.003(9) -0.046(9) 0.007(7)
C6 0.035(9) 0.067(10) 0.076(12) 0.015(10) -0.019(8) -0.008(7)
C7 0.078(11) 0.048(9) 0.058(11) 0.010(8) -0.018(9) -0.020(8)
C8 0.059(10) 0.045(8) 0.075(12) 0.012(9) -0.033(9) -0.013(7)
C23 0.125(15) 0.035(8) 0.056(11) 0.013(8) -0.009(11) -0.042(10)
C24 0.082(13) 0.052(10) 0.133(17) 0.016(10) -0.025(11) -0.035(9)
C25 0.132(17) 0.041(10) 0.18(2) -0.010(11) -0.114(16) 0.007(10)
C26 0.136(17) 0.050(10) 0.108(16) 0.025(10) -0.056(14) -0.006(11)
C27 0.097(14) 0.058(10) 0.115(16) 0.018(10) -0.041(11) -0.026(9)
C28 0.108(14) 0.061(10) 0.059(11) 0.009(9) -0.053(11) -0.011(9)
C29 0.082(12) 0.048(9) 0.085(13) 0.021(9) -0.039(10) -0.032(8)
C30 0.096(14) 0.082(11) 0.074(13) -0.012(10) -0.011(10) -0.035(10)
C31 0.146(17) 0.127(16) 0.084(15) 0.011(13) 0.005(14) -0.058(13)
C32 0.20(2) 0.086(13) 0.050(13) 0.032(11) -0.020(13) -0.047(14)
C33 0.129(17) 0.055(11) 0.25(3) 0.033(13) -0.075(16) -0.066(11)
C34 0.171(18) 0.053(11) 0.137(18) 0.029(11) -0.060(16) -0.051(11)
O4 0.162(13) 0.140(12) 0.191(15) 0.069(10) -0.031(11) -0.080(10)
C63 0.103(17) 0.35(3) 0.096(17) -0.005(18) 0.007(13) -0.120(19)
C2 0.026(8) 0.037(9) 0.138(16) -0.018(10) -0.032(9) -0.012(6)
N2 0.048(7) 0.027(6) 0.087(10) -0.003(6) -0.020(7) 0.002(5)
C9 0.052(9) 0.029(7) 0.095(12) 0.012(8) -0.029(8) -0.028(6)
C10 0.069(10) 0.034(8) 0.051(10) -0.001(7) -0.010(8) 0.005(7)
C11 0.067(10) 0.014(6) 0.074(11) 0.005(7) -0.039(8) -0.003(6)
C12 0.082(11) 0.047(9) 0.105(13) 0.003(9) -0.070(10) -0.024(8)
C35 0.055(10) 0.037(8) 0.092(13) -0.012(9) -0.038(9) 0.000(7)
C36 0.061(10) 0.028(7) 0.064(11) -0.008(8) -0.021(8) 0.007(7)
C37 0.045(9) 0.058(9) 0.078(11) 0.029(8) -0.020(8) -0.026(7)
C38 0.066(11) 0.035(8) 0.101(14) 0.008(9) -0.030(10) -0.018(7)
C39 0.061(10) 0.041(8) 0.052(10) -0.008(8) 0.000(8) 0.000(7)
C40 0.032(8) 0.043(8) 0.093(12) -0.007(8) -0.001(7) -0.011(6)
O5 0.083(7) 0.057(6) 0.089(8) -0.001(6) -0.034(6) -0.026(5)
C67 0.086(11) 0.033(8) 0.080(11) 0.015(8) -0.024(9) -0.018(7)
C68 0.119(14) 0.067(11) 0.122(15) 0.049(10) -0.075(12) -0.023(10)
C41 0.050(9) 0.025(7) 0.061(10) 0.015(7) -0.026(7) 0.002(6)
C42 0.087(12) 0.045(9) 0.114(14) -0.005(9) -0.058(10) 0.007(8)
C43 0.091(12) 0.047(9) 0.115(14) -0.005(9) -0.058(10) 0.001(8)
C44 0.052(10) 0.058(10) 0.092(14) 0.011(10) -0.017(9) 0.013(8)
C45 0.064(10) 0.038(8) 0.081(12) -0.021(8) 0.003(8) 0.002(7)
C46 0.052(9) 0.058(9) 0.085(12) 0.033(8) -0.040(8) -0.016(7)
O6 0.088(8) 0.066(7) 0.147(11) 0.042(7) -0.026(7) 0.032(6)
C3 0.049(10) 0.036(8) 0.100(13) -0.036(10) -0.029(9) 0.001(7)
N3 0.045(7) 0.033(6) 0.069(8) 0.003(6) -0.015(6) -0.017(5)
C13 0.063(9) 0.027(7) 0.107(13) 0.028(8) -0.070(9) -0.016(7)
C14 0.038(8) 0.042(8) 0.059(10) 0.009(7) -0.027(7) -0.014(6)
C15 0.056(9) 0.036(8) 0.090(12) -0.002(8) -0.025(8) -0.018(7)
C16 0.041(9) 0.045(8) 0.104(13) 0.000(9) -0.006(8) -0.003(7)
C47 0.012(7) 0.054(8) 0.078(11) -0.019(8) -0.016(7) 0.011(6)
C48 0.037(8) 0.031(7) 0.083(11) -0.016(8) -0.014(7) -0.007(6)
C49 0.070(11) 0.042(8) 0.072(11) -0.009(9) -0.028(9) -0.002(7)
C50 0.039(9) 0.070(11) 0.082(13) 0.007(10) -0.041(9) -0.010(8)
C51 0.075(11) 0.085(11) 0.055(11) -0.001(10) -0.026(9) 0.006(9)
O7 0.075(8) 0.122(9) 0.128(11) -0.021(8) -0.034(7) -0.026(7)
C53 0.034(8) 0.045(8) 0.060(10) 0.000(7) -0.030(7) -0.006(6)
C54 0.030(7) 0.015(6) 0.093(12) 0.010(7) -0.021(7) 0.004(5)
C55 0.060(9) 0.034(7) 0.086(11) -0.015(8) -0.031(8) -0.013(7)
C56 0.031(8) 0.021(7) 0.085(11) 0.011(8) -0.017(7) -0.014(6)
C57 0.033(8) 0.034(8) 0.101(13) -0.001(8) -0.035(8) 0.004(6)
C58 0.042(8) 0.038(8) 0.084(11) 0.000(8) -0.036(8) -0.007(6)
O8 0.048(6) 0.036(5) 0.106(8) 0.008(5) -0.031(5) -0.022(4)
C79 0.048(9) 0.042(8) 0.072(10) 0.003(8) -0.017(7) -0.009(7)
C80 0.046(9) 0.021(7) 0.104(12) -0.025(8) -0.025(9) 0.013(6)
C81 0.058(10) 0.064(10) 0.092(13) 0.016(9) -0.029(9) -0.030(8)
C82 0.127(15) 0.091(12) 0.138(16) -0.002(11) -0.074(12) -0.015(11)
C4 0.060(10) 0.037(8) 0.075(11) -0.024(8) -0.009(9) -0.015(7)
C17 0.015(8) 0.043(8) 0.077(11) -0.003(8) 0.003(7) -0.003(6)
C18 0.038(10) 0.051(9) 0.099(13) -0.019(9) -0.015(9) -0.007(7)
C19 0.052(9) 0.033(8) 0.071(11) -0.010(7) -0.024(9) -0.003(7)
C20 0.026(9) 0.056(10) 0.098(13) -0.034(9) 0.000(9) -0.028(7)
C21 0.044(10) 0.051(9) 0.094(13) -0.020(9) -0.024(9) -0.004(8)
C22 0.047(10) 0.044(8) 0.131(14) -0.022(9) -0.039(10) -0.014(7)
N7 0.048(10) 0.069(11) 0.104(13) -0.024(9) -0.024(9) 0.001(8)
O1 0.061(7) 0.063(7) 0.162(11) -0.033(7) -0.059(7) 0.022(5)
O2 0.071(8) 0.070(9) 0.147(13) -0.015(8) -0.028(8) 0.000(6)
Cl1 0.077(4) 0.095(5) 0.117(5) -0.002(4) -0.049(3) -0.028(3)
Cl2 0.115(6) 0.071(4) 0.221(9) -0.020(4) -0.047(6) -0.012(4)

loop_
_atom_type_symbol
_atom_type_description
_atom_type_scat_dispersion_real
_atom_type_scat_dispersion_imag
_atom_type_scat_source
C C 0.0033 0.0016 'International Tables Vol C Tables 4.2.6.8 and 6.1.1.4'
H H 0.0000 0.0000 'International Tables Vol C Tables 4.2.6.8 and 6.1.1.4'
N N 0.0061 0.0033 'International Tables Vol C Tables 4.2.6.8 and 6.1.1.4'
O O 0.0106 0.0060 'International Tables Vol C Tables 4.2.6.8 and 6.1.1.4'
Cl Cl 0.1484 0.1585 'International Tables Vol C Tables 4.2.6.8 and 6.1.1.4'

loop_
_geom_angle_atom_site_label_1
_geom_angle_atom_site_label_2
_geom_angle_atom_site_label_3
_geom_angle
_geom_angle_site_symmetry_1
_geom_angle_site_symmetry_3
C2 C1 C3 122.0(13) . 2_666
C2 C1 N1 122.7(15) . .
C3 C1 N1 115.3(14) 2_666 .
C8 N1 C1 125.7(11) . .
C8 N1 C5 104.8(11) . .
C1 N1 C5 128.5(11) . .
C6 C5 N1 107.6(13) . .
C6 C5 C4 134.4(13) . .
N1 C5 C4 116.3(12) . .
C5 C6 C7 108.0(13) . .
C5 C6 C23 121.8(13) . .
C7 C6 C23 130.1(14) . .
C8 C7 C6 107.5(13) . .
C8 C7 C29 125.0(13) . .
C6 C7 C29 127.1(14) . .
C7 C8 N1 112.1(12) . .
C7 C8 H8 124.0 . .
N1 C8 H8 124.0 . .
C24 C23 C28 120.0 . .
C24 C23 C6 124.1(11) . .
C28 C23 C6 115.8(11) . .
C23 C24 C25 120.0 . .
C23 C24 H24 120.0 . .
C25 C24 H24 120.0 . .
C24 C25 C26 120.0 . .
C24 C25 H25 120.0 . .
C26 C25 H25 120.0 . .
C27 C26 C25 120.0 . .
C27 C26 O3A 112.7(12) . .
C25 C26 O3A 126.5(12) . .
C26 C27 C28 120.0 . .
C26 C27 H27 120.0 . .
C28 C27 H27 120.0 . .
C27 C28 C23 120.0 . .
C27 C28 H28 120.0 . .
C23 C28 H28 120.0 . .
C59A O3A C26 125.0(18) . .
O3A C59A C60A 114.6(19) . .
O3A C59A H59A 108.6 . .
C60A C59A H59A 108.6 . .
O3A C59A H59B 108.6 . .
C60A C59A H59B 108.6 . .
H59A C59A H59B 107.6 . .
C61A C60A C59A 106.1(19) . .
C61A C60A H60A 110.5 . .
C59A C60A H60A 110.5 . .
C61A C60A H60B 110.5 . .
C59A C60A H60B 110.5 . .
H60A C60A H60B 108.7 . .
C60A C61A C62A 102.4(18) . .
C60A C61A H61A 111.3 . .
C62A C61A H61A 111.3 . .
C60A C61A H61B 111.3 . .
C62A C61A H61B 111.3 . .
H61A C61A H61B 109.2 . .
C61A C62A H62A 109.5 . .
C61A C62A H62B 109.5 . .
H62A C62A H62B 109.5 . .
C61A C62A H62C 109.5 . .
H62A C62A H62C 109.5 . .
H62B C62A H62C 109.5 . .
O3B C59B C60B 115(3) . .
O3B C59B H59C 108.6 . .
C60B C59B H59C 108.6 . .
O3B C59B H59D 108.6 . .
C60B C59B H59D 108.6 . .
H59C C59B H59D 107.6 . .
C61B C60B H60C 100.5 . .
C59B C60B H60C 100.5 . .
C61B C60B H60D 100.5 . .
C59B C60B H60D 100.5 . .
H60C C60B H60D 104.3 . .
C62B C61B C60B 114(3) . .
C62B C61B H61C 108.7 . .
C60B C61B H61C 108.7 . .
C62B C61B H61D 108.7 . .
C60B C61B H61D 108.7 . .
H61C C61B H61D 107.6 . .
C61B C62B H62D 109.5 . .
C61B C62B H62E 109.5 . .
H62D C62B H62E 109.5 . .
C61B C62B H62F 109.5 . .
H62D C62B H62F 109.5 . .
H62E C62B H62F 109.5 . .
C30 C29 C34 120.0 . .
C30 C29 C7 120.1(11) . .
C34 C29 C7 119.7(11) . .
C29 C30 C31 120.0 . .
C29 C30 H30 120.0 . .
C31 C30 H30 120.0 . .
C32 C31 C30 120.0 . .
C32 C31 H31 120.0 . .
C30 C31 H31 120.0 . .
C31 C32 C33 120.0 . .
C31 C32 O4 129.0(11) . .
C33 C32 O4 110.9(11) . .
C34 C33 C32 120.0 . .
C34 C33 H33 120.0 . .
C32 C33 H33 120.0 . .
C33 C34 C29 120.0 . .
C33 C34 H34 120.0 . .
C29 C34 H34 120.0 . .
C32 O4 C63 108.1(13) . .
O4 C63 C64 99.2(14) . .
O4 C63 H63A 111.9 . .
C64 C63 H63A 111.9 . .
O4 C63 H63B 111.9 . .
C64 C63 H63B 111.9 . .
H63A C63 H63B 109.6 . .
C65 C64 C63 113(2) . .
C65 C64 H64A 109.1 . .
C63 C64 H64A 109.1 . .
C65 C64 H64B 109.1 . .
C63 C64 H64B 109.1 . .
H64A C64 H64B 107.8 . .
C64 C65 C66 114(2) . .
C64 C65 H65A 108.9 . .
C66 C65 H65A 108.9 . .
C64 C65 H65B 108.9 . .
C66 C65 H65B 108.9 . .
H65A C65 H65B 107.7 . .
C65 C66 H66A 109.5 . .
C65 C66 H66B 109.5 . .
H66A C66 H66B 109.5 . .
C65 C66 H66C 109.5 . .
H66A C66 H66C 109.5 . .
H66B C66 H66C 109.5 . .
C3 C2 C1 122.8(14) . .
C3 C2 N2 121.5(12) . .
C1 C2 N2 115.6(15) . .
C9 N2 C12 108.1(11) . .
C9 N2 C2 123.1(10) . .
C12 N2 C2 128.9(11) . .
N2 C9 C10 107.3(11) . .
N2 C9 H9 126.3 . .
C10 C9 H9 126.3 . .
C9 C10 C11 108.2(11) . .
C9 C10 C35 123.5(11) . .
C11 C10 C35 128.2(11) . .
C12 C11 C41 124.7(11) . .
C12 C11 C10 104.1(10) . .
C41 C11 C10 131.1(11) . .
C11 C12 N2 112.2(11) . .
C11 C12 H12 123.9 . .
N2 C12 H12 123.9 . .
C36 C35 C40 120.0 . .
C36 C35 C10 121.0(8) . .
C40 C35 C10 119.0(8) . .
C35 C36 C37 120.0 . .
C35 C36 H36 120.0 . .
C37 C36 H36 120.0 . .
C36 C37 C38 120.0 . .
C36 C37 H37 120.0 . .
C38 C37 H37 120.0 . .
O5 C38 C39 125.6(8) . .
O5 C38 C37 114.4(8) . .
C39 C38 C37 120.0 . .
C38 C39 C40 120.0 . .
C38 C39 H39 120.0 . .
C40 C39 H39 120.0 . .
C39 C40 C35 120.0 . .
C39 C40 H40 120.0 . .
C35 C40 H40 120.0 . .
C38 O5 C67 116.5(9) . .
O5 C67 C68 106.6(10) . .
O5 C67 H67A 110.4 . .
C68 C67 H67A 110.4 . .
O5 C67 H67B 110.4 . .
C68 C67 H67B 110.4 . .
H67A C67 H67B 108.6 . .
C69A C68 C67 113.7(13) . .
C69A C68 H68A 110.9 . .
C67 C68 H68A 110.4 . .
C69A C68 H68B 106.1 . .
C67 C68 H68B 107.9 . .
H68A C68 H68B 107.5 . .
C68 C69A C70A 109.4(16) . .
C68 C69A H69A 109.8 . .
C70A C69A H69A 109.8 . .
C68 C69A H69B 109.8 . .
C70A C69A H69B 109.8 . .
H69A C69A H69B 108.3 . .
C69A C70A H70A 109.5 . .
C69A C70A H70B 109.5 . .
H70A C70A H70B 109.5 . .
C69A C70A H70C 109.5 . .
H70A C70A H70C 109.5 . .
H70B C70A H70C 109.5 . .
H70D C70B H70E 109.5 . .
H70D C70B H70F 109.5 . .
H70E C70B H70F 109.5 . .
C42 C41 C46 120.0 . .
C42 C41 C11 120.3(7) . .
C46 C41 C11 119.5(7) . .
C41 C42 C43 120.0 . .
C41 C42 H42 120.0 . .
C43 C42 H42 120.0 . .
C42 C43 C44 120.0 . .
C42 C43 H43 120.0 . .
C44 C43 H43 120.0 . .
C43 C44 C45 120.0 . .
C43 C44 O6 113.1(7) . .
C45 C44 O6 126.9(7) . .
C46 C45 C44 120.0 . .
C46 C45 H45 120.0 . .
C44 C45 H45 120.0 . .
C45 C46 C41 120.0 . .
C45 C46 H46 120.0 . .
C41 C46 H46 120.0 . .
C71 O6 C44 116.0(11) . .
O6 C71 C72A 105.5(11) . .
O6 C71 H71A 110.6 . .
C72A C71 H71A 110.6 . .
O6 C71 H71B 110.6 . .
C72A C71 H71B 110.6 . .
H71A C71 H71B 108.8 . .
C71 C72A C73A 104.8(13) . .
C71 C72A H72A 110.8 . .
C73A C72A H72A 110.8 . .
C71 C72A H72B 110.8 . .
C73A C72A H72B 110.8 . .
H72A C72A H72B 108.9 . .
C74A C73A C72A 110.4(19) . .
C74A C73A H73A 109.6 . .
C72A C73A H73A 109.6 . .
C74A C73A H73B 109.6 . .
C72A C73A H73B 109.6 . .
H73A C73A H73B 108.1 . .
C73A C74A H74A 109.5 . .
C73A C74A H74B 109.5 . .
H74A C74A H74B 109.5 . .
C73A C74A H74C 109.5 . .
H74A C74A H74C 109.5 . .
H74B C74A H74C 109.5 . .
C74B C73B H73C 113.3 . .
C74B C73B H73D 113.3 . .
H73C C73B H73D 110.7 . .
C73B C74B H74D 109.5 . .
C73B C74B H74E 109.5 . .
H74D C74B H74E 109.5 . .
C73B C74B H74F 109.5 . .
H74D C74B H74F 109.5 . .
H74E C74B H74F 109.5 . .
C2 C3 C1 115.1(12) . 2_666
C2 C3 N3 119.8(14) . .
C1 C3 N3 124.8(15) 2_666 .
C16 N3 C13 110.2(10) . .
C16 N3 C3 125.9(11) . .
C13 N3 C3 123.3(10) . .
C14 C13 N3 107.3(9) . .
C14 C13 C4 129.9(11) . 2_666
N3 C13 C4 122.3(10) . 2_666
C15 C14 C13 106.3(10) . .
C15 C14 C47 131.4(10) . .
C13 C14 C47 122.3(11) . .
C14 C15 C16 112.2(10) . .
C14 C15 C53 129.3(10) . .
C16 C15 C53 118.3(11) . .
C15 C16 N3 103.9(11) . .
C15 C16 H16 128.1 . .
N3 C16 H16 128.1 . .
C52 C47 C48 119.2(11) . .
C52 C47 C14 120.1(12) . .
C48 C47 C14 120.7(12) . .
C49 C48 C47 120.6(13) . .
C49 C48 H48 119.7 . .
C47 C48 H48 119.7 . .
C50 C49 C48 119.2(14) . .
C50 C49 H49 120.4 . .
C48 C49 H49 120.4 . .
C49 C50 C51 121.7(14) . .
C49 C50 O7 115.3(14) . .
C51 C50 O7 123.0(15) . .
C52 C51 C50 117.2(13) . .
C52 C51 H51 121.4 . .
C50 C51 H51 121.4 . .
C47 C52 C51 121.9(12) . .
C47 C52 H52 119.1 . .
C51 C52 H52 119.1 . .
C50 O7 C75A 110.9(13) . .
C76A C75A O7 109.3(17) . .
C76A C75A H75A 109.8 . .
O7 C75A H75A 109.8 . .
C76A C75A H75B 109.8 . .
O7 C75A H75B 109.8 . .
H75A C75A H75B 108.3 . .
C75A C76A C77A 103.3(17) . .
C75A C76A H76A 111.1 . .
C77A C76A H76A 111.1 . .
C75A C76A H76B 111.1 . .
C77A C76A H76B 111.1 . .
H76A C76A H76B 109.1 . .
C76A C77A C78A 122.3(14) . .
C76A C77A H77A 106.8 . .
C78A C77A H77A 106.8 . .
C76A C77A H77B 106.8 . .
C78A C77A H77B 106.8 . .
H77A C77A H77B 106.6 . .
C77A C78A H78A 109.5 . .
C77A C78A H78B 109.5 . .
H78A C78A H78B 109.5 . .
C77A C78A H78C 109.5 . .
H78A C78A H78C 109.5 . .
H78B C78A H78C 109.5 . .
H76C C76B H76D 107.6 . .
H78D C78B H78E 109.5 . .
H78D C78B H78F 109.5 . .
H78E C78B H78F 109.5 . .
C54 C53 C58 120.0 . .
C54 C53 C15 120.3(7) . .
C58 C53 C15 119.7(7) . .
C55 C54 C53 120.0 . .
C55 C54 H54 120.0 . .
C53 C54 H54 120.0 . .
C54 C55 C56 120.0 . .
C54 C55 H55 120.0 . .
C56 C55 H55 120.0 . .
C57 C56 C55 120.0 . .
C57 C56 O8 125.4(6) . .
C55 C56 O8 114.6(6) . .
C56 C57 C58 120.0 . .
C56 C57 H57 120.0 . .
C58 C57 H57 120.0 . .
C57 C58 C53 120.0 . .
C57 C58 H58 120.0 . .
C53 C58 H58 120.0 . .
C56 O8 C79 116.9(8) . .
O8 C79 C80 107.4(9) . .
O8 C79 H79A 110.2 . .
C80 C79 H79A 110.2 . .
O8 C79 H79B 110.2 . .
C80 C79 H79B 110.2 . .
H79A C79 H79B 108.5 . .
C79 C80 C81 112.0(10) . .
C79 C80 H80A 109.2 . .
C81 C80 H80A 109.2 . .
C79 C80 H80B 109.2 . .
C81 C80 H80B 109.2 . .
H80A C80 H80B 107.9 . .
C80 C81 C82 108.4(11) . .
C80 C81 H81A 110.0 . .
C82 C81 H81A 110.0 . .
C80 C81 H81B 110.0 . .
C82 C81 H81B 110.0 . .
H81A C81 H81B 108.4 . .
C81 C82 H82A 109.5 . .
C81 C82 H82B 109.5 . .
H82A C82 H82B 109.5 . .
C81 C82 H82C 109.5 . .
H82A C82 H82C 109.5 . .
H82B C82 H82C 109.5 . .
C13 C4 C5 109.8(10) 2_666 .
C13 C4 C17 115.0(12) 2_666 .
C5 C4 C17 117.8(10) . .
C13 C4 H4 104.2 2_666 .
C5 C4 H4 104.2 . .
C17 C4 H4 104.2 . .
C18 C17 C22 118.6(12) . .
C18 C17 C4 121.0(12) . .
C22 C17 C4 120.2(13) . .
C17 C18 C19 126.3(13) . .
C17 C18 H18 116.8 . .
C19 C18 H18 116.8 . .
C20 C19 C18 111.7(13) . .
C20 C19 H19 124.1 . .
C18 C19 H19 124.1 . .
C21 C20 C19 125.9(13) . .
C21 C20 N7 116.1(14) . .
C19 C20 N7 117.8(14) . .
C20 C21 C22 119.8(13) . .
C20 C21 H21 120.1 . .
C22 C21 H21 120.1 . .
C17 C22 C21 117.4(13) . .
C17 C22 H22 121.3 . .
C21 C22 H22 121.3 . .
O1 N7 O2 125.9(16) . .
O1 N7 C20 119.7(14) . .
O2 N7 C20 114.2(14) . .
Cl2 C83 Cl1 122.4(8) . .
Cl2 C83 H83A 108.2 . .
Cl1 C83 H83A 104.8 . .
Cl2 C83 H83B 105.5 . .
Cl1 C83 H83B 108.0 . .
H83A C83 H83B 107.2 . .
C85 C84 H84A 109.5 . .
C85 C84 H84B 109.5 . .
H84A C84 H84B 109.5 . .
C85 C84 H84C 109.5 . .
H84A C84 H84C 109.5 . .
H84B C84 H84C 109.5 . .
C86 C85 C84 108.7(14) . .
C86 C85 H85A 110.0 . .
C84 C85 H85A 110.0 . .
C86 C85 H85B 110.0 . .
C84 C85 H85B 110.0 . .
H85A C85 H85B 108.3 . .
C85 C86 C86 99.5(16) . 2_665
C85 C86 H86A 111.9 . .
C86 C86 H86A 111.9 2_665 .
C85 C86 H86B 111.9 . .
C86 C86 H86B 111.9 2_665 .
H86A C86 H86B 109.6 . .

loop_
_geom_bond_atom_site_label_1
_geom_bond_atom_site_label_2
_geom_bond_distance
_geom_bond_site_symmetry_2
C1 C2 1.389(15) .
C1 C3 1.405(16) 2_666
C1 N1 1.414(14) .
N1 C8 1.379(14) .
N1 C5 1.461(13) .
C5 C6 1.388(16) .
C5 C4 1.493(16) .
C6 C7 1.411(15) .
C6 C23 1.505(14) .
C7 C8 1.357(15) .
C7 C29 1.466(14) .
C8 H8 0.9500 .
C23 C24 1.3900 .
C23 C28 1.3900 .
C24 C25 1.3900 .
C24 H24 0.9500 .
C25 C26 1.3900 .
C25 H25 0.9500 .
C26 C27 1.3900 .
C26 O3B 1.443(16) .
C26 O3A 1.516(12) .
C27 C28 1.3900 .
C27 H27 0.9500 .
C28 H28 0.9500 .
O3A C59A 1.25(2) .
C59A C60A 1.62(2) .
C59A H59A 0.9900 .
C59A H59B 0.9900 .
C60A C61A 1.56(2) .
C60A H60A 0.9900 .
C60A H60B 0.9900 .
C61A C62A 1.578(17) .
C61A H61A 0.9900 .
C61A H61B 0.9900 .
C62A H62A 0.9800 .
C62A H62B 0.9800 .
C62A H62C 0.9800 .
O3B C59B 1.23(3) .
C59B C60B 1.61(3) .
C59B H59C 0.9900 .
C59B H59D 0.9900 .
C60B C61B 1.59(2) .
C60B H60C 0.9900 .
C60B H60D 0.9900 .
C61B C62B 1.55(2) .
C61B H61C 0.9900 .
C61B H61D 0.9900 .
C62B H62D 0.9800 .
C62B H62E 0.9800 .
C62B H62F 0.9800 .
C29 C30 1.3900 .
C29 C34 1.3900 .
C30 C31 1.3900 .
C30 H30 0.9500 .
C31 C32 1.3900 .
C31 H31 0.9500 .
C32 C33 1.3900 .
C32 O4 1.419(13) .
C33 C34 1.3900 .
C33 H33 0.9500 .
C34 H34 0.9500 .
O4 C63 1.433(15) .
C63 C64 1.63(2) .
C63 H63A 0.9900 .
C63 H63B 0.9900 .
C64 C65 1.32(2) .
C64 H64A 0.9900 .
C64 H64B 0.9900 .
C65 C66 1.60(2) .
C65 H65A 0.9900 .
C65 H65B 0.9900 .
C66 H66A 0.9800 .
C66 H66B 0.9800 .
C66 H66C 0.9800 .
C2 C3 1.376(17) .
C2 N2 1.470(15) .
N2 C9 1.354(12) .
N2 C12 1.376(12) .
C9 C10 1.415(14) .
C9 H9 0.9500 .
C10 C11 1.438(13) .
C10 C35 1.514(13) .
C11 C12 1.356(15) .
C11 C41 1.423(11) .
C12 H12 0.9500 .
C35 C36 1.3900 .
C35 C40 1.3900 .
C36 C37 1.3900 .
C36 H36 0.9500 .
C37 C38 1.3900 .
C37 H37 0.9500 .
C38 O5 1.357(9) .
C38 C39 1.3900 .
C39 C40 1.3900 .
C39 H39 0.9500 .
C40 H40 0.9500 .
O5 C67 1.478(11) .
C67 C68 1.591(15) .
C67 H67A 0.9900 .
C67 H67B 0.9900 .
C68 C69A 1.426(18) .
C68 H68A 0.9901 .
C68 H68B 0.9900 .
C69A C70A 1.62(3) .
C69A H69A 0.9900 .
C69A H69B 0.9900 .
C70A H70A 0.9800 .
C70A H70B 0.9800 .
C70A H70C 0.9800 .
C70B H70D 0.9800 .
C70B H70E 0.9800 .
C70B H70F 0.9800 .
C41 C42 1.3900 .
C41 C46 1.3900 .
C42 C43 1.3900 .
C42 H42 0.9500 .
C43 C44 1.3900 .
C43 H43 0.9500 .
C44 C45 1.3900 .
C44 O6 1.440(10) .
C45 C46 1.3900 .
C45 H45 0.9500 .
C46 H46 0.9500 .
O6 C71 1.352(14) .
C71 C72A 1.637(16) .
C71 H71A 0.9900 .
C71 H71B 0.9900 .
C72A C73A 1.68(2) .
C72A H72A 0.9900 .
C72A H72B 0.9900 .
C73A C74A 1.54(3) .
C73A H73A 0.9900 .
C73A H73B 0.9900 .
C74A H74A 0.9800 .
C74A H74B 0.9800 .
C74A H74C 0.9800 .
C73B C74B 1.52(3) .
C73B H73C 0.9900 .
C73B H73D 0.9900 .
C74B H74D 0.9800 .
C74B H74E 0.9800 .
C74B H74F 0.9800 .
C3 C1 1.405(16) 2_666
C3 N3 1.416(13) .
N3 C16 1.397(13) .
N3 C13 1.404(12) .
C13 C14 1.388(13) .
C13 C4 1.463(13) 2_666
C14 C15 1.381(13) .
C14 C47 1.476(13) .
C15 C16 1.392(14) .
C15 C53 1.566(12) .
C16 H16 0.9500 .
C47 C52 1.376(14) .
C47 C48 1.385(14) .
C48 C49 1.379(13) .
C48 H48 0.9500 .
C49 C50 1.369(16) .
C49 H49 0.9500 .
C50 C51 1.408(16) .
C50 O7 1.426(14) .
C51 C52 1.383(13) .
C51 H51 0.9500 .
C52 H52 0.9500 .
O7 C75A 1.499(19) .
C75A C76A 1.43(2) .
C75A H75A 0.9900 .
C75A H75B 0.9900 .
C76A C77A 1.63(2) .
C76A H76A 0.9900 .
C76A H76B 0.9900 .
C77A C78A 1.66(2) .
C77A H77A 0.9900 .
C77A H77B 0.9900 .
C78A H78A 0.9800 .
C78A H78B 0.9800 .
C78A H78C 0.9800 .
C76B H76C 0.9900 .
C76B H76D 0.9900 .
C78B H78D 0.9800 .
C78B H78E 0.9800 .
C78B H78F 0.9800 .
C53 C54 1.3900 .
C53 C58 1.3900 .
C54 C55 1.3900 .
C54 H54 0.9500 .
C55 C56 1.3900 .
C55 H55 0.9500 .
C56 C57 1.3900 .
C56 O8 1.399(8) .
C57 C58 1.3900 .
C57 H57 0.9500 .
C58 H58 0.9500 .
O8 C79 1.451(11) .
C79 C80 1.518(13) .
C79 H79A 0.9900 .
C79 H79B 0.9900 .
C80 C81 1.532(15) .
C80 H80A 0.9900 .
C80 H80B 0.9900 .
C81 C82 1.563(14) .
C81 H81A 0.9900 .
C81 H81B 0.9900 .
C82 H82A 0.9800 .
C82 H82B 0.9800 .
C82 H82C 0.9800 .
C4 C13 1.463(13) 2_666
C4 C17 1.526(14) .
C4 H4 1.0000 .
C17 C18 1.338(15) .
C17 C22 1.416(14) .
C18 C19 1.407(14) .
C18 H18 0.9500 .
C19 C20 1.406(15) .
C19 H19 0.9500 .
C20 C21 1.316(16) .
C20 N7 1.510(16) .
C21 C22 1.422(14) .
C21 H21 0.9500 .
C22 H22 0.9500 .
N7 O1 1.204(13) .
N7 O2 1.230(14) .
C83 Cl2 1.664(12) .
C83 Cl21 1.73(3) .
C83 Cl11 1.74(3) .
C83 Cl1 1.790(13) .
C83 H83A 0.9900 .
C83 H83B 0.9900 .
Cl1 Cl11 1.02(4) .
Cl2 Cl11 2.39(4) .
C84 C85 1.575(15) .
C84 H84A 0.9800 .
C84 H84B 0.9800 .
C84 H84C 0.9800 .
C85 C86 1.386(14) .
C85 H85A 0.9900 .
C85 H85B 0.9900 .
C86 C86 1.52(3) 2_665
C86 H86A 0.9900 .
C86 H86B 0.9900 .

loop_
_geom_hbond_atom_site_label_D
_geom_hbond_atom_site_label_H
_geom_hbond_atom_site_label_A
_geom_hbond_distance_DH
_geom_hbond_distance_HA
_geom_hbond_distance_DA
_geom_hbond_angle_DHA
_geom_hbond_site_symmetry_A
C19 H19 Cl1 0.95 2.89 3.835(15) 178.4 2_566
C19 H19 Cl11 0.95 2.36 3.28(4) 162.4 2_566
C21 H21 Cl2 0.95 2.77 3.534(15) 137.8 .
C21 H21 Cl21 0.95 2.62 3.53(3) 161.4 .

loop_
_geom_torsion_atom_site_label_1
_geom_torsion_atom_site_label_2
_geom_torsion_atom_site_label_3
_geom_torsion_atom_site_label_4
_geom_torsion
_geom_torsion_site_symmetry_1
_geom_torsion_site_symmetry_4
C2 C1 N1 C8 40.6(17) . .
C3 C1 N1 C8 -138.5(12) 2_666 .
C2 C1 N1 C5 -125.8(12) . .
C3 C1 N1 C5 55.2(16) 2_666 .
C8 N1 C5 C6 0.4(12) . .
C1 N1 C5 C6 168.9(12) . .
C8 N1 C5 C4 167.8(10) . .
C1 N1 C5 C4 -23.6(16) . .
N1 C5 C6 C7 -1.0(14) . .
C4 C5 C6 C7 -165.2(13) . .
N1 C5 C6 C23 176.3(9) . .
C4 C5 C6 C23 12(2) . .
C5 C6 C7 C8 1.3(16) . .
C23 C6 C7 C8 -175.7(11) . .
C5 C6 C7 C29 -172.3(11) . .
C23 C6 C7 C29 11(2) . .
C6 C7 C8 N1 -1.1(16) . .
C29 C7 C8 N1 172.7(10) . .
C1 N1 C8 C7 -168.5(11) . .
C5 N1 C8 C7 0.5(13) . .
C5 C6 C23 C24 46.0(14) . .
C7 C6 C23 C24 -137.3(12) . .
C5 C6 C23 C28 -137.5(10) . .
C7 C6 C23 C28 39.2(16) . .
C28 C23 C24 C25 0.0 . .
C6 C23 C24 C25 176.4(9) . .
C23 C24 C25 C26 0.0 . .
C24 C25 C26 C27 0.0 . .
C24 C25 C26 O3B 179.3(12) . .
C24 C25 C26 O3A -169.0(10) . .
C25 C26 C27 C28 0.0 . .
O3B C26 C27 C28 -179(2) . .
O3A C26 C27 C28 170.5(9) . .
C26 C27 C28 C23 0.0 . .
C24 C23 C28 C27 0.0 . .
C6 C23 C28 C27 -176.7(9) . .
C27 C26 O3A C59A 3(2) . .
C25 C26 O3A C59A 172.3(17) . .
O3B C26 O3A C59A -166(4) . .
C26 O3A C59A C60A -172.2(14) . .
O3A C59A C60A C61A 51(3) . .
C59A C60A C61A C62A -176.8(18) . .
C27 C26 O3B C59B -105(5) . .
C25 C26 O3B C59B 76(6) . .
O3A C26 O3B C59B -87(6) . .
C26 O3B C59B C60B 110(5) . .
O3B C59B C60B C61B -74(7) . .
C59B C60B C61B C62B -141(5) . .
C8 C7 C29 C30 36.4(16) . .
C6 C7 C29 C30 -151.0(11) . .
C8 C7 C29 C34 -139.3(12) . .
C6 C7 C29 C34 33.3(16) . .
C34 C29 C30 C31 0.0 . .
C7 C29 C30 C31 -175.6(10) . .
C29 C30 C31 C32 0.0 . .
C30 C31 C32 C33 0.0 . .
C30 C31 C32 O4 176.6(12) . .
C31 C32 C33 C34 0.0 . .
O4 C32 C33 C34 -177.2(10) . .
C32 C33 C34 C29 0.0 . .
C30 C29 C34 C33 0.0 . .
C7 C29 C34 C33 175.7(10) . .
C31 C32 O4 C63 10.7(17) . .
C33 C32 O4 C63 -172.4(11) . .
C32 O4 C63 C64 178.0(13) . .
O4 C63 C64 C65 -64(2) . .
C63 C64 C65 C66 166.9(15) . .
C3 C1 C2 C3 2(2) 2_666 .
N1 C1 C2 C3 -176.8(10) . .
C3 C1 C2 N2 -179.1(10) 2_666 .
N1 C1 C2 N2 2.0(16) . .
C3 C2 N2 C9 61.3(16) . .
C1 C2 N2 C9 -117.5(13) . .
C3 C2 N2 C12 -118.9(14) . .
C1 C2 N2 C12 62.4(16) . .
C12 N2 C9 C10 1.1(14) . .
C2 N2 C9 C10 -179.0(11) . .
N2 C9 C10 C11 -1.0(14) . .
N2 C9 C10 C35 -177.6(9) . .
C9 C10 C11 C12 0.6(14) . .
C35 C10 C11 C12 177.0(11) . .
C9 C10 C11 C41 177.2(11) . .
C35 C10 C11 C41 -6(2) . .
C41 C11 C12 N2 -176.8(10) . .
C10 C11 C12 N2 0.1(14) . .
C9 N2 C12 C11 -0.8(15) . .
C2 N2 C12 C11 179.3(12) . .
C9 C10 C35 C36 133.2(10) . .
C11 C10 C35 C36 -42.7(14) . .
C9 C10 C35 C40 -45.3(13) . .
C11 C10 C35 C40 138.8(10) . .
C40 C35 C36 C37 0.0 . .
C10 C35 C36 C37 -178.5(8) . .
C35 C36 C37 C38 0.0 . .
C36 C37 C38 O5 178.3(7) . .
C36 C37 C38 C39 0.0 . .
O5 C38 C39 C40 -178.1(8) . .
C37 C38 C39 C40 0.0 . .
C38 C39 C40 C35 0.0 . .
C36 C35 C40 C39 0.0 . .
C10 C35 C40 C39 178.5(8) . .
C39 C38 O5 C67 6.7(11) . .
C37 C38 O5 C67 -171.5(7) . .
C38 O5 C67 C68 171.3(8) . .
O5 C67 C68 C69A 70.3(15) . .
C67 C68 C69A C70A -167.7(14) . .
C12 C11 C41 C42 -44.1(16) . .
C10 C11 C41 C42 139.9(11) . .
C12 C11 C41 C46 131.7(11) . .
C10 C11 C41 C46 -44.3(16) . .
C46 C41 C42 C43 0.0 . .
C11 C41 C42 C43 175.8(9) . .
C41 C42 C43 C44 0.0 . .
C42 C43 C44 C45 0.0 . .
C42 C43 C44 O6 -177.5(8) . .
C43 C44 C45 C46 0.0 . .
O6 C44 C45 C46 177.1(9) . .
C44 C45 C46 C41 0.0 . .
C42 C41 C46 C45 0.0 . .
C11 C41 C46 C45 -175.8(9) . .
C43 C44 O6 C71 170.9(10) . .
C45 C44 O6 C71 -6.3(15) . .
C44 O6 C71 C72A -176.9(10) . .
O6 C71 C72A C73A 165.2(15) . .
C71 C72A C73A C74A 180(2) . .
C1 C2 C3 C1 -2(2) . 2_666
N2 C2 C3 C1 179.3(10) . 2_666
C1 C2 C3 N3 -176.2(10) . .
N2 C2 C3 N3 5.2(17) . .
C2 C3 N3 C16 31.8(18) . .
C1 C3 N3 C16 -141.7(13) 2_666 .
C2 C3 N3 C13 -138.6(12) . .
C1 C3 N3 C13 47.9(18) 2_666 .
C16 N3 C13 C14 -1.4(16) . .
C3 N3 C13 C14 170.3(11) . .
C16 N3 C13 C4 -174.6(12) . 2_666
C3 N3 C13 C4 -3(2) . 2_666
N3 C13 C14 C15 2.6(15) . .
C4 C13 C14 C15 175.0(14) 2_666 .
N3 C13 C14 C47 -178.7(10) . .
C4 C13 C14 C47 -6(2) 2_666 .
C13 C14 C15 C16 -2.9(16) . .
C47 C14 C15 C16 178.5(13) . .
C13 C14 C15 C53 -177.1(12) . .
C47 C14 C15 C53 4(2) . .
C14 C15 C16 N3 2.0(15) . .
C53 C15 C16 N3 176.9(9) . .
C13 N3 C16 C15 -0.3(15) . .
C3 N3 C16 C15 -171.7(12) . .
C15 C14 C47 C52 124.2(15) . .
C13 C14 C47 C52 -54.2(17) . .
C15 C14 C47 C48 -57.8(18) . .
C13 C14 C47 C48 123.8(14) . .
C52 C47 C48 C49 -0.9(16) . .
C14 C47 C48 C49 -179.0(10) . .
C47 C48 C49 C50 5.1(17) . .
C48 C49 C50 C51 -5.2(19) . .
C48 C49 C50 O7 177.2(10) . .
C49 C50 C51 C52 1.1(19) . .
O7 C50 C51 C52 178.5(11) . .
C48 C47 C52 C51 -3.4(17) . .
C14 C47 C52 C51 174.7(10) . .
C50 C51 C52 C47 3.3(18) . .
C49 C50 O7 C75A 176.4(12) . .
C51 C50 O7 C75A -1.2(18) . .
C50 O7 C75A C76A 108.6(17) . .
O7 C75A C76A C77A 150.0(14) . .
C75A C76A C77A C78A 29(3) . .
C14 C15 C53 C54 151.5(12) . .
C16 C15 C53 C54 -22.4(13) . .
C14 C15 C53 C58 -29.9(16) . .
C16 C15 C53 C58 156.2(9) . .
C58 C53 C54 C55 0.0 . .
C15 C53 C54 C55 178.6(8) . .
C53 C54 C55 C56 0.0 . .
C54 C55 C56 C57 0.0 . .
C54 C55 C56 O8 -180.0(7) . .
C55 C56 C57 C58 0.0 . .
O8 C56 C57 C58 180.0(7) . .
C56 C57 C58 C53 0.0 . .
C54 C53 C58 C57 0.0 . .
C15 C53 C58 C57 -178.6(7) . .
C57 C56 O8 C79 6.8(10) . .
C55 C56 O8 C79 -173.3(7) . .
C56 O8 C79 C80 -177.0(8) . .
O8 C79 C80 C81 -68.9(12) . .
C79 C80 C81 C82 179.1(9) . .
C6 C5 C4 C13 110.1(16) . 2_666
N1 C5 C4 C13 -53.1(14) . 2_666
C6 C5 C4 C17 -115.7(15) . .
N1 C5 C4 C17 81.2(13) . .
C13 C4 C17 C18 -30.7(16) 2_666 .
C5 C4 C17 C18 -162.6(12) . .
C13 C4 C17 C22 155.5(11) 2_666 .
C5 C4 C17 C22 23.6(16) . .
C22 C17 C18 C19 -1(2) . .
C4 C17 C18 C19 -175.0(11) . .
C17 C18 C19 C20 3.1(18) . .
C18 C19 C20 C21 -5.9(18) . .
C18 C19 C20 N7 179.7(10) . .
C19 C20 C21 C22 7(2) . .
N7 C20 C21 C22 -178.9(10) . .
C18 C17 C22 C21 1.3(18) . .
C4 C17 C22 C21 175.2(10) . .
C20 C21 C22 C17 -3.9(18) . .
C21 C20 N7 O1 -1.0(18) . .
C19 C20 N7 O1 173.9(12) . .
C21 C20 N7 O2 -175.6(14) . .
C19 C20 N7 O2 -0.7(18) . .
C84 C85 C86 C86 179.8(17) . 2_665
